data_7225890
loop_
_publ_author_name
'Spaniol, Jacqueline M.'
'Wheeler, Kraig A.'

_publ_section_title
;
 Accessing Centnerszwer's quasiracemate -- molecular shape controlled
 molecular recognition
;
_journal_issue 69
_journal_name_full 'RSC Adv.'
_journal_page_first 64921
_journal_paper_doi 10.1039/C6RA08131B
_journal_volume 6
_journal_year 2016
_chemical_absolute_configuration rmad
_chemical_formula_moiety 'C4 H4 Br O4, C4 H4 Cl O4, 2(C3 H5 N2)'
_chemical_formula_sum 'C14 H18 Br Cl N4 O8'
_chemical_formula_weight 485.68
_chemical_melting_point 399.0(10)
_space_group_crystal_system triclinic
_space_group_IT_number 1
_space_group_name_Hall 'P 1'
_space_group_name_H-M_alt 'P 1'
_symmetry_space_group_name_Hall 'P 1'
_symmetry_space_group_name_H-M 'P 1'
_atom_sites_solution_hydrogens mixed
_audit_creation_method SHELXL-2014/7
_audit_update_record
;
2016-03-25 deposited with the CCDC.
2016-06-27 downloaded from the CCDC.
;
_cell_angle_alpha 100.911(5)
_cell_angle_beta 106.931(5)
_cell_angle_gamma 117.952(4)
_cell_formula_units_Z 1
_cell_length_a 8.1185(8)
_cell_length_b 8.2996(8)
_cell_length_c 8.8998(9)
_cell_measurement_reflns_used 6774
_cell_measurement_temperature 100(2)
_cell_measurement_theta_max 68.11
_cell_measurement_theta_min 5.63
_cell_volume 467.58(9)
_computing_cell_refinement APEX2
_computing_data_collection 'APEX2 (Bruker, 2014)'
_computing_data_reduction
;
SADABS (Bruker, 2013) and XPREP (Bruker, 2013)
;
_computing_molecular_graphics 'XSEED (Barbour, 2001)'
_computing_publication_material 'XSEED (Barbour, 2001)'
_computing_structure_refinement 'SHELXL-2014/7 (Sheldrick, 2014)'
_diffrn_ambient_temperature 100(2)
_diffrn_detector_area_resol_mean 8.33
_diffrn_measured_fraction_theta_full 0.980
_diffrn_measured_fraction_theta_max 0.979
_diffrn_measurement_device_type 'Bruker APEXII CCD'
_diffrn_measurement_method 'phi and omega scans'
_diffrn_radiation_type CuK\a
_diffrn_radiation_wavelength 1.54178
_diffrn_reflns_av_R_equivalents 0.0240
_diffrn_reflns_av_unetI/netI 0.0249
_diffrn_reflns_Laue_measured_fraction_full 0.980
_diffrn_reflns_Laue_measured_fraction_max 0.979
_diffrn_reflns_limit_h_max 9
_diffrn_reflns_limit_h_min -9
_diffrn_reflns_limit_k_max 9
_diffrn_reflns_limit_k_min -9
_diffrn_reflns_limit_l_max 10
_diffrn_reflns_limit_l_min -10
_diffrn_reflns_number 10562
_diffrn_reflns_point_group_measured_fraction_full 0.980
_diffrn_reflns_point_group_measured_fraction_max 0.979
_diffrn_reflns_theta_full 67.679
_diffrn_reflns_theta_max 68.230
_diffrn_reflns_theta_min 5.631
_diffrn_source 'fine-focus sealed tube'
_exptl_absorpt_coefficient_mu 4.798
_exptl_absorpt_correction_T_max 0.753
_exptl_absorpt_correction_T_min 0.661
_exptl_absorpt_correction_type multi-scan
_exptl_absorpt_process_details 'SADABS-2014/7, Bruker AXS'
_exptl_crystal_colour colourless
_exptl_crystal_density_diffrn 1.725
_exptl_crystal_description 'transparent prism'
_exptl_crystal_F_000 246
_exptl_crystal_recrystallization_method 'Re-crystallisation from solvent'
_exptl_crystal_size_max 0.185
_exptl_crystal_size_mid 0.106
_exptl_crystal_size_min 0.091
_refine_diff_density_max 0.689
_refine_diff_density_min -0.294
_refine_diff_density_rms 0.090
_refine_ls_abs_structure_details
;
 Refined as an inversion twin.
;
_refine_ls_abs_structure_Flack 0.03(3)
_refine_ls_extinction_method none
_refine_ls_goodness_of_fit_ref 1.141
_refine_ls_hydrogen_treatment mixed
_refine_ls_matrix_type full
_refine_ls_number_parameters 272
_refine_ls_number_reflns 2949
_refine_ls_number_restraints 9
_refine_ls_restrained_S_all 1.140
_refine_ls_R_factor_all 0.0333
_refine_ls_R_factor_gt 0.0331
_refine_ls_shift/su_max 0.000
_refine_ls_shift/su_mean 0.000
_refine_ls_structure_factor_coef Fsqd
_refine_ls_weighting_details 'w=1/[\s^2^(Fo^2^)+(0.0444P)^2^+0.4507P] where P=(Fo^2^+2Fc^2^)/3'
_refine_ls_weighting_scheme calc
_refine_ls_wR_factor_gt 0.0831
_refine_ls_wR_factor_ref 0.0832
_reflns_Friedel_coverage 1.000
_reflns_Friedel_fraction_full 0.980
_reflns_Friedel_fraction_max 0.979
_reflns_number_gt 2936
_reflns_number_total 2949
_reflns_threshold_expression 'I > 2\s(I)'
_cod_data_source_file c6ra08131b2.cif
_cod_data_source_block 15kaw05a
_cod_depositor_comments
;
The following automatic conversions were performed:

'_chemical_melting_point' value '398-400' was changed to '399.0(10)'
- the average value was taken and precision was estimated.

Automatic conversion script
Id: cif_fix_values 4268 2015-11-12 08:31:59Z antanas 
;
_cod_original_cell_volume 467.58(8)
_cod_database_code 7225890
_shelx_shelxl_version_number 2014/7
_shelx_space_group_comment
;
The symmetry employed for this shelxl refinement is uniquely defined
by the following loop, which should always be used as a source of
symmetry information in preference to the above space-group names.
They are only intended as comments.
;
_shelx_estimated_absorpt_t_min 0.471
_shelx_estimated_absorpt_t_max 0.669
_solvent_exptl_crystal_recrystallization_method methanol:acetone

loop_
_space_group_symop_operation_xyz
'x, y, z'

loop_
_atom_site_label
_atom_site_type_symbol
_atom_site_fract_x
_atom_site_fract_y
_atom_site_fract_z
_atom_site_U_iso_or_equiv
_atom_site_adp_type
_atom_site_occupancy
_atom_site_site_symmetry_order
_atom_site_calc_flag
_atom_site_refinement_flags_posn
_atom_site_refinement_flags_adp
Br1 Br 0.22327(8) 0.04752(8) 0.51218(7) 0.02766(18) Uani 1 1 d . .
Cl1 Cl -0.3728(2) -0.3526(2) 1.18585(16) 0.0239(3) Uani 1 1 d . .
O1 O -0.6882(7) -0.2595(7) 0.9949(6) 0.0278(10) Uani 1 1 d . .
O2 O -0.7586(7) -0.4977(6) 0.7706(5) 0.0243(9) Uani 1 1 d . .
O3 O 0.0115(7) -0.1409(7) 1.0783(6) 0.0229(9) Uani 1 1 d . .
O4 O -0.0807(8) -0.4169(9) 0.8772(6) 0.0273(10) Uani 1 1 d D .
H20 H 0.047(5) -0.370(11) 0.924(9) 0.033 Uiso 1 1 d D U
O5 O 0.5359(7) -0.0536(7) 0.7108(6) 0.0295(10) Uani 1 1 d . .
O6 O 0.6080(6) 0.1832(6) 0.9375(5) 0.0213(9) Uani 1 1 d . .
O7 O -0.1664(9) -0.1741(8) 0.6269(7) 0.0236(11) Uani 1 1 d . .
O8 O -0.0774(8) 0.0974(7) 0.8266(7) 0.0257(11) Uani 1 1 d D .
H21 H -0.207(5) 0.042(10) 0.777(9) 0.031 Uiso 1 1 d D U
N1 N -0.4187(9) 0.0704(8) 1.2879(7) 0.0210(11) Uani 1 1 d D .
H22 H -0.505(11) -0.036(8) 1.200(8) 0.025 Uiso 1 1 d D U
N2 N -0.1595(8) 0.2966(8) 1.5253(6) 0.0211(11) Uani 1 1 d D .
H23 H -0.058(7) 0.346(9) 1.618(5) 0.025 Uiso 1 1 d D U
N3 N 0.2687(8) -0.3810(8) 0.4124(6) 0.0202(11) Uani 1 1 d D .
H24 H 0.342(10) -0.273(6) 0.492(7) 0.024 Uiso 1 1 d D U
N4 N 0.0071(8) -0.6140(8) 0.1765(7) 0.0198(10) Uani 1 1 d D .
H25 H -0.115(6) -0.672(9) 0.104(7) 0.024 Uiso 1 1 d D U
C1 C -0.6409(9) -0.3580(8) 0.9080(8) 0.0181(12) Uani 1 1 d . .
C2 C -0.4132(9) -0.2911(9) 0.9936(8) 0.0216(13) Uani 1 1 d . .
H2 H -0.3224 -0.1445 1.0302 0.026 Uiso 1 1 calc R U
C3 C -0.3505(10) -0.3862(10) 0.8801(8) 0.0248(13) Uani 1 1 d . .
H3A H -0.3902 -0.3693 0.7709 0.030 Uiso 1 1 calc R U
H3B H -0.4278 -0.5298 0.8551 0.030 Uiso 1 1 calc R U
C4 C -0.1195(9) -0.3002(9) 0.9586(8) 0.0192(12) Uani 1 1 d . .
C5 C -0.2581(11) 0.1099(10) 1.4203(8) 0.0247(13) Uani 1 1 d . .
H5 H -0.2199 0.0203 1.4373 0.030 Uiso 1 1 calc R U
C6 C -0.2629(11) 0.3780(10) 1.4569(8) 0.0213(13) Uani 1 1 d . .
H6 H -0.2272 0.5085 1.5066 0.026 Uiso 1 1 calc R U
C7 C -0.4214(12) 0.2393(11) 1.3087(9) 0.0230(15) Uani 1 1 d . .
H7 H -0.5182 0.2531 1.2315 0.028 Uiso 1 1 calc R U
C8 C -0.0355(11) -0.0183(11) 0.7471(8) 0.0206(13) Uani 1 1 d . .
C9 C 0.1962(10) 0.0663(9) 0.8276(8) 0.0234(13) Uani 1 1 d . .
H9A H 0.2750 0.2108 0.8569 0.028 Uiso 1 1 calc R U
H9B H 0.2330 0.0444 0.9346 0.028 Uiso 1 1 calc R U
C10 C 0.2601(10) -0.0236(10) 0.7140(8) 0.0223(13) Uani 1 1 d . .
H10 H 0.1698 -0.1707 0.6749 0.027 Uiso 1 1 calc R U
C11 C 0.4889(9) 0.0438(9) 0.7954(8) 0.0216(12) Uani 1 1 d . .
C12 C 0.1010(11) -0.4277(10) 0.2825(8) 0.0228(13) Uani 1 1 d . .
H12 H 0.0553 -0.3429 0.2674 0.027 Uiso 1 1 calc R U
C13 C 0.1181(10) -0.6880(10) 0.2408(8) 0.0223(13) Uani 1 1 d . .
H13 H 0.0864 -0.8171 0.1921 0.027 Uiso 1 1 calc R U
C14 C 0.2848(10) -0.5384(10) 0.3899(8) 0.0244(14) Uani 1 1 d . .
H14 H 0.3915 -0.5441 0.4636 0.029 Uiso 1 1 calc R U

loop_
_atom_site_aniso_label
_atom_site_aniso_U_11
_atom_site_aniso_U_22
_atom_site_aniso_U_33
_atom_site_aniso_U_23
_atom_site_aniso_U_13
_atom_site_aniso_U_12
Br1 0.0302(3) 0.0350(3) 0.0211(3) 0.0117(2) 0.0112(3) 0.0203(3)
Cl1 0.0236(8) 0.0263(7) 0.0192(7) 0.0077(6) 0.0097(7) 0.0123(7)
O1 0.013(2) 0.033(2) 0.022(2) -0.0066(19) 0.000(2) 0.0132(19)
O2 0.016(2) 0.027(2) 0.017(2) -0.0034(18) -0.001(2) 0.0115(19)
O3 0.018(2) 0.027(2) 0.021(2) 0.004(2) 0.006(2) 0.015(2)
O4 0.015(2) 0.036(3) 0.021(3) 0.000(2) -0.001(2) 0.015(2)
O5 0.014(2) 0.030(2) 0.022(2) -0.0105(19) 0.000(2) 0.0087(19)
O6 0.010(2) 0.024(2) 0.013(2) -0.0064(17) -0.0028(18) 0.0080(17)
O7 0.027(3) 0.029(3) 0.024(3) 0.010(2) 0.014(3) 0.020(2)
O8 0.011(2) 0.020(2) 0.028(3) -0.003(2) 0.002(2) 0.005(2)
N1 0.016(3) 0.020(3) 0.014(3) -0.004(2) 0.000(3) 0.009(2)
N2 0.014(3) 0.025(3) 0.012(2) -0.002(2) -0.004(2) 0.011(2)
N3 0.015(3) 0.019(3) 0.012(3) -0.002(2) 0.001(2) 0.006(2)
N4 0.013(3) 0.022(3) 0.014(3) -0.001(2) -0.001(2) 0.010(2)
C1 0.013(3) 0.017(3) 0.016(3) 0.000(2) 0.000(3) 0.008(2)
C2 0.012(3) 0.025(3) 0.017(3) 0.000(2) 0.002(3) 0.009(3)
C3 0.015(3) 0.027(3) 0.026(3) 0.004(3) 0.006(3) 0.012(3)
C4 0.013(3) 0.024(3) 0.019(3) 0.010(3) 0.005(3) 0.009(3)
C5 0.020(3) 0.023(3) 0.017(3) -0.002(2) -0.001(3) 0.011(3)
C6 0.018(4) 0.018(3) 0.020(3) 0.001(3) 0.005(3) 0.008(3)
C7 0.025(4) 0.027(4) 0.016(4) 0.005(3) 0.004(3) 0.018(3)
C8 0.020(4) 0.029(4) 0.014(3) 0.011(3) 0.006(3) 0.014(3)
C9 0.022(3) 0.026(3) 0.014(3) 0.001(2) 0.004(3) 0.013(3)
C10 0.020(3) 0.031(3) 0.016(3) 0.008(3) 0.006(3) 0.016(3)
C11 0.012(3) 0.028(3) 0.016(3) 0.004(3) 0.004(3) 0.009(3)
C12 0.023(4) 0.026(3) 0.016(3) 0.003(3) 0.002(3) 0.017(3)
C13 0.024(4) 0.022(3) 0.016(3) 0.002(3) 0.003(3) 0.014(3)
C14 0.015(3) 0.028(3) 0.014(3) -0.002(3) -0.006(3) 0.012(3)

loop_
_atom_type_symbol
_atom_type_description
_atom_type_scat_dispersion_real
_atom_type_scat_dispersion_imag
_atom_type_scat_source
C C 0.0181 0.0091 'International Tables Vol C Tables 4.2.6.8 and 6.1.1.4'
H H 0.0000 0.0000 'International Tables Vol C Tables 4.2.6.8 and 6.1.1.4'
N N 0.0311 0.0180 'International Tables Vol C Tables 4.2.6.8 and 6.1.1.4'
O O 0.0492 0.0322 'International Tables Vol C Tables 4.2.6.8 and 6.1.1.4'
Cl Cl 0.3639 0.7018 'International Tables Vol C Tables 4.2.6.8 and 6.1.1.4'
Br Br -0.6763 1.2805 'International Tables Vol C Tables 4.2.6.8 and 6.1.1.4'

loop_
_geom_angle_atom_site_label_1
_geom_angle_atom_site_label_2
_geom_angle_atom_site_label_3
_geom_angle
C4 O4 H20 110(5)
C8 O8 H21 107(5)
C5 N1 C7 108.7(6)
C5 N1 H22 128(7)
C7 N1 H22 123(7)
C5 N2 C6 108.7(6)
C5 N2 H23 122(5)
C6 N2 H23 129(5)
C12 N3 C14 109.0(5)
C12 N3 H24 121(6)
C14 N3 H24 130(6)
C12 N4 C13 108.8(5)
C12 N4 H25 118(5)
C13 N4 H25 130(5)
O2 C1 O1 126.5(6)
O2 C1 C2 119.4(5)
O1 C1 C2 114.1(5)
C3 C2 C1 113.8(5)
C3 C2 Cl1 109.0(4)
C1 C2 Cl1 108.0(4)
C3 C2 H2 108.6
C1 C2 H2 108.6
Cl1 C2 H2 108.6
C2 C3 C4 113.1(5)
C2 C3 H3A 109.0
C4 C3 H3A 109.0
C2 C3 H3B 109.0
C4 C3 H3B 109.0
H3A C3 H3B 107.8
O3 C4 O4 125.3(6)
O3 C4 C3 124.2(6)
O4 C4 C3 110.5(5)
N1 C5 N2 108.2(6)
N1 C5 H5 125.9
N2 C5 H5 125.9
C7 C6 N2 107.2(6)
C7 C6 H6 126.4
N2 C6 H6 126.4
C6 C7 N1 107.1(6)
C6 C7 H7 126.4
N1 C7 H7 126.4
O7 C8 O8 123.7(6)
O7 C8 C9 124.8(6)
O8 C8 C9 111.5(6)
C10 C9 C8 113.1(5)
C10 C9 H9A 109.0
C8 C9 H9A 109.0
C10 C9 H9B 109.0
C8 C9 H9B 109.0
H9A C9 H9B 107.8
C9 C10 C11 115.0(5)
C9 C10 Br1 110.1(4)
C11 C10 Br1 105.5(4)
C9 C10 H10 108.7
C11 C10 H10 108.7
Br1 C10 H10 108.7
O6 C11 O5 126.2(6)
O6 C11 C10 118.5(5)
O5 C11 C10 115.3(5)
N3 C12 N4 108.6(5)
N3 C12 H12 125.7
N4 C12 H12 125.7
N4 C13 C14 106.3(5)
N4 C13 H13 126.9
C14 C13 H13 126.9
N3 C14 C13 107.3(6)
N3 C14 H14 126.3
C13 C14 H14 126.3

loop_
_geom_bond_atom_site_label_1
_geom_bond_atom_site_label_2
_geom_bond_distance
Br1 C10 1.980(6)
Cl1 C2 1.859(7)
O1 C1 1.282(7)
O2 C1 1.223(7)
O3 C4 1.226(8)
O4 C4 1.309(8)
O4 H20 0.84(3)
O5 C11 1.262(7)
O6 C11 1.248(7)
O7 C8 1.213(9)
O8 C8 1.314(8)
O8 H21 0.84(3)
N1 C5 1.324(9)
N1 C7 1.391(9)
N1 H22 0.85(3)
N2 C5 1.330(8)
N2 C6 1.387(8)
N2 H23 0.83(3)
N3 C12 1.326(9)
N3 C14 1.357(9)
N3 H24 0.82(3)
N4 C12 1.336(8)
N4 C13 1.367(8)
N4 H25 0.83(3)
C1 C2 1.537(8)
C2 C3 1.509(8)
C2 H2 1.0000
C3 C4 1.519(9)
C3 H3A 0.9900
C3 H3B 0.9900
C5 H5 0.9500
C6 C7 1.330(10)
C6 H6 0.9500
C7 H7 0.9500
C8 C9 1.527(9)
C9 C10 1.493(8)
C9 H9A 0.9900
C9 H9B 0.9900
C10 C11 1.542(9)
C10 H10 1.0000
C12 H12 0.9500
C13 C14 1.375(9)
C13 H13 0.9500
C14 H14 0.9500

loop_
_geom_hbond_atom_site_label_D
_geom_hbond_atom_site_label_H
_geom_hbond_atom_site_label_A
_geom_hbond_distance_DH
_geom_hbond_distance_HA
_geom_hbond_distance_DA
_geom_hbond_angle_DHA
_geom_hbond_site_symmetry_A
N3 H24 O5 0.82(3) 1.94(3) 2.744(7) 165(8) .
N1 H22 O1 0.85(3) 1.88(3) 2.728(7) 175(9) .
O4 H20 O1 0.84(3) 1.73(3) 2.568(7) 171(8) 1_655
O8 H21 O5 0.84(3) 1.70(3) 2.535(7) 170(8) 1_455
N4 H25 O6 0.83(3) 1.88(3) 2.715(7) 177(7) 1_444
N2 H23 O2 0.83(3) 1.97(4) 2.741(7) 154(6) 1_666

loop_
_geom_torsion_atom_site_label_1
_geom_torsion_atom_site_label_2
_geom_torsion_atom_site_label_3
_geom_torsion_atom_site_label_4
_geom_torsion
O2 C1 C2 C3 10.4(8)
O1 C1 C2 C3 -171.3(6)
O2 C1 C2 Cl1 -110.8(6)
O1 C1 C2 Cl1 67.5(6)
C1 C2 C3 C4 172.9(5)
Cl1 C2 C3 C4 -66.5(6)
C2 C3 C4 O3 -17.6(9)
C2 C3 C4 O4 164.3(5)
C7 N1 C5 N2 0.6(8)
C6 N2 C5 N1 0.4(7)
C5 N2 C6 C7 -1.2(7)
N2 C6 C7 N1 1.5(7)
C5 N1 C7 C6 -1.3(8)
O7 C8 C9 C10 18.7(9)
O8 C8 C9 C10 -162.5(5)
C8 C9 C10 C11 -174.9(5)
C8 C9 C10 Br1 66.1(6)
C9 C10 C11 O6 -9.1(8)
Br1 C10 C11 O6 112.4(6)
C9 C10 C11 O5 169.3(6)
Br1 C10 C11 O5 -69.2(6)
C14 N3 C12 N4 0.5(8)
C13 N4 C12 N3 0.0(7)
C12 N4 C13 C14 -0.5(7)
C12 N3 C14 C13 -0.7(8)
N4 C13 C14 N3 0.7(7)
